data_1564008
loop_
_publ_author_name
'Li, Ling'
'Deng, Zhao-Yang'
'Xie, Xin'
'Zou, Ji-Yong'
'You, Sheng-Yong'
'Chen, Kai-Hong'
'Le, Jin-Feng'

_publ_section_title
;
 A luminescent zinc(II) coordination polymer as a highly selective and
 sensitive chemosensor for Fe(III) cation and Cr(VI) anions detection in
 aqueous solution
;
_journal_name_full 'Inorganica Chimica Acta'
_journal_page_first 119940
_journal_paper_doi 10.1016/j.ica.2020.119940
_journal_volume 513
_journal_year 2020
_chemical_absolute_configuration ad
_chemical_formula_moiety 'C18 H14 N6 O6 Zn, C18 H13 N6 O6 Zn'
_chemical_formula_sum 'C36 H27 N12 O12 Zn2'
_chemical_formula_weight 950.44
_space_group_crystal_system orthorhombic
_space_group_IT_number 41
_space_group_name_Hall 'A 2 -2ab'
_space_group_name_H-M_alt 'A e a 2'
_atom_sites_solution_hydrogens geom
_atom_sites_solution_primary iterative
_atom_sites_solution_secondary difmap
_cell_angle_alpha 90.00
_cell_angle_beta 90.00
_cell_angle_gamma 90.00
_cell_formula_units_Z 8
_cell_length_a 14.8200(8)
_cell_length_b 32.601(3)
_cell_length_c 19.2529(12)
_cell_measurement_reflns_used 4858
_cell_measurement_temperature 150.00(10)
_cell_measurement_theta_max 73.4700
_cell_measurement_theta_min 4.0010
_cell_volume 9302.0(11)
_computing_cell_refinement 'CrysAlisPro 1.171.39.44a (Rigaku OD, 2018)'
_computing_data_collection 'CrysAlisPro 1.171.39.44a (Rigaku OD, 2018)'
_computing_data_reduction 'CrysAlisPro 1.171.39.44a (Rigaku OD, 2018)'
_computing_molecular_graphics 'Olex2 (Dolomanov et al., 2009)'
_computing_publication_material 'Olex2 (Dolomanov et al., 2009)'
_computing_structure_refinement 'XH (Sheldrick, 2008)'
_computing_structure_solution 'olex2.solve (Bourhis et al., 2015)'
_diffrn_ambient_environment N~2~
_diffrn_ambient_temperature 150.00(10)
_diffrn_detector 'CCD plate'
_diffrn_detector_area_resol_mean 10.6525
_diffrn_detector_type Atlas
_diffrn_measured_fraction_theta_full 0.994
_diffrn_measured_fraction_theta_max 0.994
_diffrn_measurement_details
;
List of Runs (angles in degrees, time in seconds):

  # Type    Start    End  Width  t~exp~   \w     \q     \k     \f   Frames
--------------------------------------------------------------------------
  1  \w    -61.00  26.00   1.00    3.00    --  -41.14  57.00  60.00   87
  2  \w    -48.00  36.00   1.00    3.00    --  -41.14  19.00 -30.00   84
  3  \w     85.00 146.00   1.00    7.95    --  106.40  61.00  90.00   61
  4  \w     34.00 126.00   1.00    7.95    --  106.40 -30.00-150.00   92
  5  \w    100.00 177.00   1.00    7.95    --  106.40 125.00 -90.00   77
  6  \w     79.00 175.00   1.00    7.95    --  106.40  77.00   0.00   96
  7  \w     99.00 158.00   1.00    7.95    --  106.40 125.00-180.00   59
;
_diffrn_measurement_device 'four-circle diffractometer'
_diffrn_measurement_device_type 'SuperNova, Dual, Cu at home/near, Atlas'
_diffrn_measurement_method '\w scans'
_diffrn_orient_matrix_type 'CrysAlisPro convention (1999,Acta A55,543-557)'
_diffrn_orient_matrix_UB_11 0.0443631500
_diffrn_orient_matrix_UB_12 0.0143702500
_diffrn_orient_matrix_UB_13 -0.0305887000
_diffrn_orient_matrix_UB_21 0.0008424000
_diffrn_orient_matrix_UB_22 0.0659054000
_diffrn_orient_matrix_UB_23 0.0588761000
_diffrn_orient_matrix_UB_31 0.0162326500
_diffrn_orient_matrix_UB_32 -0.0429807500
_diffrn_orient_matrix_UB_33 0.0800940000
_diffrn_radiation_monochromator mirror
_diffrn_radiation_probe x-ray
_diffrn_radiation_type CuK\a
_diffrn_radiation_wavelength 1.54184
_diffrn_reflns_av_R_equivalents 0.0813
_diffrn_reflns_av_unetI/netI 0.0618
_diffrn_reflns_limit_h_max 17
_diffrn_reflns_limit_h_min 0
_diffrn_reflns_limit_k_max 38
_diffrn_reflns_limit_k_min 0
_diffrn_reflns_limit_l_max 20
_diffrn_reflns_limit_l_min -22
_diffrn_reflns_number 6312
_diffrn_reflns_theta_full 65.99
_diffrn_reflns_theta_max 65.99
_diffrn_reflns_theta_min 4.00
_diffrn_source 'micro-focus sealed X-ray tube'
_diffrn_source_type 'SuperNova (Cu) X-ray Source'
_exptl_absorpt_coefficient_mu 1.854
_exptl_absorpt_correction_T_max 1.00000
_exptl_absorpt_correction_T_min 0.75962
_exptl_absorpt_correction_type multi-scan
_exptl_absorpt_process_details
;
CrysAlisPro 1.171.39.44a (Rigaku Oxford Diffraction, 2018)
Empirical absorption correction using spherical harmonics,
 implemented in SCALE3 ABSPACK scaling algorithm.
;
_exptl_crystal_colour colourless
_exptl_crystal_density_diffrn 1.357
_exptl_crystal_density_method 'not measured'
_exptl_crystal_description block
_exptl_crystal_F_000 3864
_exptl_crystal_size_max 0.19
_exptl_crystal_size_mid 0.18
_exptl_crystal_size_min 0.17
_refine_diff_density_max 2.683
_refine_diff_density_min -2.205
_refine_diff_density_rms 0.275
_refine_ls_abs_structure_details 'Flack H D (1983), Acta Cryst. A39, 876-881'
_refine_ls_abs_structure_Flack -0.06(6)
_refine_ls_extinction_method none
_refine_ls_goodness_of_fit_ref 1.057
_refine_ls_hydrogen_treatment mixed
_refine_ls_matrix_type full
_refine_ls_number_parameters 739
_refine_ls_number_reflns 6312
_refine_ls_number_restraints 337
_refine_ls_restrained_S_all 1.047
_refine_ls_R_factor_all 0.1481
_refine_ls_R_factor_gt 0.1340
_refine_ls_shift/su_max 0.055
_refine_ls_shift/su_mean 0.004
_refine_ls_structure_factor_coef Fsqd
_refine_ls_weighting_details 'calc w=1/[\s^2^(Fo^2^)+(0.2600P)^2^+0.0000P] where P=(Fo^2^+2Fc^2^)/3'
_refine_ls_weighting_scheme calc
_refine_ls_wR_factor_gt 0.3285
_refine_ls_wR_factor_ref 0.3490
_reflns_number_gt 4252
_reflns_number_total 6312
_reflns_threshold_expression >2sigma(I)
_cod_data_source_file ICA-2020-513-119940.cif
_cod_data_source_block 2DZn2-FDA-4abpt
_cod_original_cell_volume 9301.9(10)
_cod_original_sg_symbol_Hall 'A 2 -2ac'
_cod_original_sg_symbol_H-M 'A b a 2'
_cod_database_code 1564008
_reflns_odcompleteness_completeness 99.40
_reflns_odcompleteness_iscentric 1
_reflns_odcompleteness_theta 66.49
_olex2_refinement_description
;
1. Fixed Uiso
 At 1.2 times of:
  All C(H) groups, {H11A,H11B} of N11A, {H11C,H11D} of N11B
 At 1.5 times of:
  All O(H,H) groups, {H5A,H5B} of N5
2. Restrained distances
 N5-H5B
 0.8 with sigma of 0.02
 N5-H5A
 0.8 with sigma of 0.02
 H5A-N4
 1.9 with sigma of 0.02
 N4-H5A
 2.2 with sigma of 0.02
 H5B-N4
 2.2 with sigma of 0.02
 H5A-H5B
 1.1 with sigma of 0.02
3. Uiso/Uaniso restraints and constraints
Uanis(C24B) \\sim Ueq, Uanis(N12A) \\sim Ueq, Uanis(N11A) \\sim Ueq,
Uanis(N10B) \\sim Ueq, Uanis(C19B) \\sim Ueq, Uanis(N9B) \\sim Ueq, Uanis(N8B)
\\sim Ueq, Uanis(C18B) \\sim Ueq, Uanis(C21A) \\sim Ueq, Uanis(C22B) \\sim Ueq,
Uanis(C23B) \\sim Ueq, Uanis(N11B) \\sim Ueq, Uanis(C20B) \\sim Ueq, Uanis(N7A)
\\sim Ueq, Uanis(C17A) \\sim Ueq, Uanis(C16A) \\sim Ueq, Uanis(C15A) \\sim Ueq,
Uanis(C14A) \\sim Ueq, Uanis(C13A) \\sim Ueq, Uanis(N7B) \\sim Ueq, Uanis(C17B)
\\sim Ueq, Uanis(C16B) \\sim Ueq, Uanis(C15B) \\sim Ueq, Uanis(C14B) \\sim Ueq,
Uanis(C13B) \\sim Ueq, Uanis(N12B) \\sim Ueq, Uanis(C23A) \\sim Ueq,
Uanis(C24A) \\sim Ueq, Uanis(C20A) \\sim Ueq, Uanis(C19A) \\sim Ueq, Uanis(N9A)
\\sim Ueq, Uanis(N8A) \\sim Ueq, Uanis(C18A) \\sim Ueq, Uanis(N10A) \\sim Ueq,
Uanis(C22A) \\sim Ueq: with sigma of 0.01 and sigma for terminal atoms of 0.02
Uanis(N4) \\sim Ueq: with sigma of 0.01 and sigma for terminal atoms of 0.02
Uanis(C34B) \\sim Ueq, Uanis(C34A) \\sim Ueq, Uanis(C33B) \\sim Ueq,
Uanis(C33A) \\sim Ueq, Uanis(C32A) \\sim Ueq, Uanis(C32B) \\sim Ueq,
Uanis(C31B) \\sim Ueq, Uanis(C31A) \\sim Ueq: with sigma of 0.01 and sigma for
terminal atoms of 0.02
Uanis(N10A) \\sim Ueq, Uanis(C21B) \\sim Ueq, Uanis(C18A) \\sim Ueq, Uanis(O9)
\\sim Ueq, Uanis(C7) \\sim Ueq, Uanis(C24A) \\sim Ueq, Uanis(C24B) \\sim Ueq,
Uanis(N11A) \\sim Ueq: with sigma of 0.001 and sigma for terminal atoms of 0.002
Uanis(C15B) \\sim Ueq: with sigma of 0.001 and sigma for terminal atoms of 0.002
Uanis(C17B) \\sim Ueq: with sigma of 0.001 and sigma for terminal atoms of 0.002
Uanis(C16A) \\sim Ueq: with sigma of 0.002 and sigma for terminal atoms of 0.004
4. Others
 Fixed Sof: Zn2A(0.5) Zn2B(0.5) N12A(0.5) O7A(0.5) O7B(0.5) O12B(0.5)
 H12A(0.5) H12B(0.5) N11A(0.5) H11A(0.5) H11B(0.5) N10B(0.5) C19B(0.5) N9B(0.5)
 N8B(0.5) C18B(0.5) O12A(0.5) H12C(0.5) H12D(0.5) C21A(0.5) H21A(0.5) C33A(0.5)
 H33A(0.5) C33B(0.5) H33B(0.5) N11B(0.5) H11C(0.5) H11D(0.5) C20B(0.5)
 C24B(0.5) H24B(0.5) C23B(0.5) H23B(0.5) N12B(0.5) C22B(0.5) H22B(0.5)
 C21B(0.5) H21B(0.5) N7A(0.5) C17A(0.5) H17A(0.5) C16A(0.5) H16A(0.5) C15A(0.5)
 C14A(0.5) H14A(0.5) C13A(0.5) H13A(0.5) N7B(0.5) C17B(0.5) H17B(0.5) C16B(0.5)
 H16B(0.5) C15B(0.5) C14B(0.5) H14B(0.5) C13B(0.5) H13B(0.5) C23A(0.5)
 C24A(0.5) H24A(0.5) C20A(0.5) C19A(0.5) N9A(0.5) N8A(0.5) C18A(0.5) N10A(0.5)
 C22A(0.5) C31A(0.5) C31B(0.5) C32B(0.5) C32A(0.5) C34B(0.5) H34B(0.5)
 C34A(0.5) H34A(0.5)
5.a Rotating group:
 O11(H11E,H11F), O12B(H12A,H12B), O12A(H12C,H12D)
5.b Aromatic/amide H refined with riding coordinates:
 C11(H11), C4(H4), C1(H1), C9(H9), C12(H12), C5(H5), C2(H2), C27(H27),
 C28(H28), C10(H10), C21A(H21A), C33A(H33A), C33B(H33B), C24B(H24B), C23B(H23B),
  C22B(H22B), C21B(H21B), C17A(H17A), C16A(H16A), C14A(H14A), C13A(H13A),
 C17B(H17B), C16B(H16B), C14B(H14B), C13B(H13B), C24A(H24A), C34B(H34B),
 C34A(H34A)
5.c Fitted pentagon refined as free rotating group:
 N10B(C19B,N9B,N8B,C18B), C19A(N9A,N8A,C18A,N10A)
5.d Fitted hexagon refined as free rotating group:
 C20B(C24B,C23B,N12B,C22B,C21B), N7A(C17A,C16A,C15A,C14A,C13A), N7B(C17B,C16B,
 C15B,C14B,C13B)
5.e X=CH2 refined with riding coordinates:
 N11A(H11A,H11B), N11B(H11C,H11D)
;

loop_
_space_group_symop_id
_space_group_symop_operation_xyz
1 'x, y, z'
2 '-x, -y, z'
3 'x+1/2, -y+1/2, z'
4 '-x+1/2, y+1/2, z'
5 'x, y+1/2, z+1/2'
6 '-x, -y+1/2, z+1/2'
7 'x+1/2, -y+1, z+1/2'
8 '-x+1/2, y+1, z+1/2'

loop_
_atom_site_label
_atom_site_type_symbol
_atom_site_fract_x
_atom_site_fract_y
_atom_site_fract_z
_atom_site_U_iso_or_equiv
_atom_site_adp_type
_atom_site_occupancy
_atom_site_calc_flag
_atom_site_disorder_assembly
_atom_site_disorder_group
_atom_site_refinement_flags_posn
_atom_site_refinement_flags_adp
Zn1 Zn 0.78622(4) 0.43443(2) 1.04688(3) 0.03552(17) Uani 1 d . . . .
Zn2A Zn 0.77769(6) 0.31923(4) 0.79639(5) 0.0234(3) Uani 0.50 d . 2 . .
Zn2B Zn 0.70487(7) 0.31172(4) 0.79748(6) 0.0274(3) Uani 0.50 d . 1 . .
O3 O 0.7435(3) 0.46231(9) 0.78623(16) 0.0360(8) Uani 1 d . . . .
O1 O 0.7891(2) 0.47380(11) 0.96316(15) 0.0371(9) Uani 1 d . . . .
O4 O 0.7320(2) 0.49718(10) 0.61077(18) 0.0402(9) Uani 1 d . . . .
O8 O 0.7492(3) 0.28784(10) 0.53600(17) 0.0381(9) Uani 1 d . . . .
O5 O 0.7235(2) 0.43496(12) 0.6582(3) 0.0595(12) Uani 1 d . . . .
N4 N 0.2865(3) 0.42123(12) 1.05022(19) 0.0372(10) Uani 1 d . . D U
O11 O 0.7938(3) 0.37107(10) 1.02772(18) 0.0466(11) Uani 1 d . . . .
H11E H 0.7628 0.3639 0.9902 0.070 Uiso 1 d . . GR .
H11F H 0.7667 0.3569 1.0609 0.070 Uiso 1 d . . GR .
N6 N -0.0703(3) 0.42895(13) 1.05758(19) 0.0418(11) Uani 1 d . . . .
N5 N 0.2917(3) 0.44375(16) 0.9910(2) 0.0485(13) Uani 1 d . . D .
H5A H 0.2529(9) 0.4583(5) 0.9700(8) 0.073 Uiso 1 d . . DR .
H5B H 0.3236(10) 0.4535(7) 0.9577(9) 0.073 Uiso 1 d . . DR .
O10 O 0.7556(5) 0.25258(12) 0.3607(2) 0.0687(15) Uani 1 d . . . .
O6 O 0.7291(2) 0.33062(10) 0.64869(18) 0.0443(10) Uani 1 d . . . .
N2 N 0.3345(3) 0.38333(13) 1.1410(2) 0.0474(12) Uani 1 d . . . .
C26 C 0.7693(3) 0.48174(14) 0.8448(2) 0.0276(11) Uani 1 d . . . .
C30 C 0.7322(3) 0.47179(14) 0.6631(3) 0.0369(12) Uani 1 d . . . .
C35 C 0.7536(3) 0.25961(15) 0.4842(2) 0.0328(12) Uani 1 d A . . .
C11 C -0.0093(3) 0.44600(18) 1.0130(2) 0.0450(14) Uani 1 d . . . .
H11 H -0.0305 0.4623 0.9754 0.054 Uiso 1 calc . . R .
C29 C 0.7491(3) 0.48981(15) 0.7334(3) 0.0313(12) Uani 1 d . . . .
C4 C 0.4870(3) 0.43997(16) 1.0196(3) 0.0443(14) Uani 1 d . . . .
H4 H 0.4458 0.4532 0.9892 0.053 Uiso 1 calc . . R .
C1 C 0.6111(3) 0.40209(15) 1.1036(3) 0.0442(13) Uani 1 d . . . .
H1 H 0.6540 0.3885 1.1321 0.053 Uiso 1 calc . . R .
O2 O 0.7581(6) 0.41961(12) 0.8997(2) 0.0886(18) Uani 1 d . . . .
C9 C 0.0543(3) 0.39718(15) 1.1171(2) 0.0369(12) Uani 1 d . . . .
H9 H 0.0749 0.3798 1.1534 0.044 Uiso 1 calc . . R .
C8 C 0.1156(3) 0.41530(15) 1.0725(2) 0.0375(12) Uani 1 d . . . .
C12 C 0.0838(4) 0.44007(17) 1.0211(3) 0.0461(15) Uani 1 d . . . .
H12 H 0.1248 0.4534 0.9907 0.055 Uiso 1 calc . . R .
C25 C 0.7728(3) 0.45624(16) 0.9060(3) 0.0399(13) Uani 1 d . . . .
C5 C 0.5785(4) 0.44627(18) 1.0135(3) 0.0538(16) Uani 1 d . . . .
H5 H 0.5987 0.4647 0.9786 0.065 Uiso 1 calc . . R .
O9 O 0.7447(6) 0.3146(2) 0.4090(4) 0.1149(7) Uani 1 d . . . U
C3 C 0.4565(3) 0.41376(14) 1.0716(2) 0.0363(12) Uani 1 d . . . .
N3 N 0.2369(3) 0.38253(13) 1.1408(2) 0.0479(13) Uani 1 d . . . .
C2 C 0.5194(4) 0.39449(16) 1.1150(3) 0.0430(13) Uani 1 d . . . .
H2 H 0.5002 0.3767 1.1512 0.052 Uiso 1 calc . . R .
C27 C 0.7846(3) 0.52226(16) 0.8297(3) 0.0422(14) Uani 1 d . . . .
H27 H 0.8012 0.5431 0.8617 0.051 Uiso 1 calc . . R .
C28 C 0.7711(4) 0.52724(17) 0.7581(3) 0.0461(15) Uani 1 d . . . .
H28 H 0.7764 0.5519 0.7322 0.055 Uiso 1 calc . . R .
N12A N -0.0804(5) 0.3252(2) 0.8053(4) 0.0297(18) Uani 0.50 d . 2 . U
O7A O 0.7834(5) 0.2802(2) 0.7120(3) 0.0354(18) Uani 0.50 d A 2 . .
C10 C -0.0391(4) 0.40468(17) 1.1087(3) 0.0562(16) Uani 1 d . . . .
H10 H -0.0807 0.3923 1.1398 0.067 Uiso 1 calc . . R .
O7B O 0.7056(4) 0.27280(18) 0.7141(3) 0.0269(16) Uani 0.50 d A 1 . .
C36 C 0.7525(8) 0.27773(18) 0.4137(3) 0.079(2) Uani 1 d . . . .
O12B O 0.6968(5) 0.37584(18) 0.7795(4) 0.0357(18) Uani 0.50 d B 1 . .
H12A H 0.7282 0.3884 0.7361 0.054 Uiso 0.50 d B 1 GR .
H12B H 0.7284 0.3955 0.8147 0.054 Uiso 0.50 d B 1 GR .
N11A N 0.2842(5) 0.3121(2) 0.7401(4) 0.0273(11) Uani 0.50 d . 2 . U
H11A H 0.3377 0.3070 0.7223 0.033 Uiso 0.50 calc . 2 R .
H11B H 0.2352 0.3041 0.7182 0.033 Uiso 0.50 calc . 2 R .
N10B N 0.2035(3) 0.32497(11) 0.7961(2) 0.0252(17) Uani 0.50 d . 1 . U
C19B C 0.1259(3) 0.34042(16) 0.8305(3) 0.0178(18) Uani 0.50 d . 1 G U
N9B N 0.1553(4) 0.36551(17) 0.8864(3) 0.0334(18) Uani 0.50 d . 1 G U
N8B N 0.2512(4) 0.36556(17) 0.8865(3) 0.037(2) Uani 0.50 d . 1 G U
C18B C 0.2809(3) 0.34051(16) 0.8306(3) 0.024(2) Uani 0.50 d . 1 G U
O12A O 0.7840(4) 0.38144(17) 0.7745(4) 0.0343(19) Uani 0.50 d C 2 . .
H12C H 0.7800 0.3976 0.8135 0.051 Uiso 0.50 d C 2 GR .
H12D H 0.7357 0.3909 0.7496 0.051 Uiso 0.50 d C 2 GR .
C21A C 0.0475(6) 0.3564(3) 0.8680(5) 0.030(2) Uani 0.50 d . 2 . U
H21A H 0.0697 0.3736 0.9041 0.037 Uiso 0.50 calc . 2 R .
C33A C 0.7851(6) 0.2321(3) 0.5796(5) 0.026(2) Uani 0.50 d A 2 . U
H33A H 0.7995 0.2117 0.6130 0.031 Uiso 0.50 calc A 2 R .
N1 N 0.6416(3) 0.42808(11) 1.0536(2) 0.0359(10) Uani 1 d . . . .
C33B C 0.7177(8) 0.2239(3) 0.5795(6) 0.044(3) Uani 0.50 d A 1 . U
H33B H 0.6994 0.2029 0.6107 0.053 Uiso 0.50 calc A 1 R .
N11B N 0.2018(5) 0.2994(2) 0.7417(4) 0.0319(19) Uani 0.50 d . 1 . U
H11C H 0.1499 0.2909 0.7248 0.038 Uiso 0.50 calc . 1 R .
H11D H 0.2527 0.2910 0.7228 0.038 Uiso 0.50 calc . 1 R .
C20B C 0.0330(2) 0.33327(13) 0.8169(2) 0.0249(18) Uani 0.50 d . 1 . U
C24B C 0.0028(3) 0.30712(15) 0.7648(2) 0.0203(7) Uani 0.50 d . 1 G U
H24B H 0.0449 0.2946 0.7343 0.024 Uiso 0.50 calc . 1 R .
C23B C -0.0889(3) 0.29937(18) 0.7574(3) 0.043(2) Uani 0.50 d . 1 G U
H23B H -0.1095 0.2815 0.7218 0.052 Uiso 0.50 calc . 1 R .
N12B N -0.1505(2) 0.31776(17) 0.8021(3) 0.0227(15) Uani 0.50 d . 1 G U
C22B C -0.1203(3) 0.34390(18) 0.8542(3) 0.033(2) Uani 0.50 d . 1 G U
H22B H -0.1623 0.3565 0.8848 0.040 Uiso 0.50 calc . 1 R .
C21B C -0.0285(3) 0.35166(16) 0.8616(3) 0.0424(7) Uani 0.50 d . 1 G U
H21B H -0.0079 0.3695 0.8972 0.051 Uiso 0.50 calc . 1 R .
N7A N 0.6327(2) 0.32500(11) 0.8059(2) 0.0153(14) Uani 0.50 d . 2 . U
C17A C 0.5703(3) 0.30503(15) 0.7640(2) 0.044(3) Uani 0.50 d . 2 G U
H17A H 0.5902 0.2863 0.7294 0.053 Uiso 0.50 calc . 2 R .
C16A C 0.4786(3) 0.31247(17) 0.7726(3) 0.0257(11) Uani 0.50 d . 2 G U
H16A H 0.4359 0.2988 0.7439 0.031 Uiso 0.50 calc . 2 R .
C15A C 0.4494(2) 0.33988(18) 0.8231(3) 0.033(2) Uani 0.50 d . 2 G U
C14A C 0.5118(3) 0.35985(17) 0.8650(3) 0.032(2) Uani 0.50 d . 2 G U
H14A H 0.4918 0.3786 0.8995 0.039 Uiso 0.50 calc . 2 R .
C13A C 0.6035(3) 0.35241(14) 0.8564(2) 0.035(2) Uani 0.50 d . 2 G U
H13A H 0.6462 0.3661 0.8851 0.042 Uiso 0.50 calc . 2 R .
N7B N 0.5618(3) 0.31685(13) 0.8076(2) 0.040(2) Uani 0.50 d . 1 . U
C17B C 0.5016(3) 0.29831(16) 0.7620(3) 0.0313(7) Uani 0.50 d . 1 G U
H17B H 0.5234 0.2809 0.7262 0.038 Uiso 0.50 calc . 1 R .
C16B C 0.4095(3) 0.30530(18) 0.7687(3) 0.036(2) Uani 0.50 d . 1 G U
H16B H 0.3683 0.2926 0.7376 0.044 Uiso 0.50 calc . 1 R .
C15B C 0.3776(3) 0.33082(18) 0.8211(3) 0.0266(7) Uani 0.50 d . 1 G U
C14B C 0.4378(3) 0.34936(19) 0.8667(3) 0.030(2) Uani 0.50 d . 1 G U
H14B H 0.4160 0.3668 0.9025 0.036 Uiso 0.50 calc . 1 R .
C13B C 0.5299(3) 0.34237(16) 0.8599(3) 0.042(3) Uani 0.50 d . 1 G U
H13B H 0.5710 0.3550 0.8911 0.050 Uiso 0.50 calc . 1 R .
C7 C 0.2111(3) 0.40622(16) 1.0853(3) 0.0381(6) Uani 1 d . . . U
C6 C 0.3613(3) 0.40604(14) 1.0854(2) 0.0341(12) Uani 1 d . . . .
C23A C -0.0216(7) 0.3078(4) 0.7632(6) 0.043(3) Uani 0.50 d . 2 . U
C24A C 0.0757(7) 0.3132(3) 0.7729(5) 0.0381(7) Uani 0.50 d . 2 . U
H24A H 0.1174 0.2995 0.7434 0.046 Uiso 0.50 calc . 2 R .
C20A C 0.1055(11) 0.3380(4) 0.8245(7) 0.058(4) Uani 0.50 d . 2 . U
C19A C 0.1997(3) 0.34643(14) 0.8370(3) 0.030(2) Uani 0.50 d . 2 . U
N9A N 0.2291(3) 0.36859(18) 0.8964(3) 0.044(3) Uani 0.50 d . 2 G U
N8A N 0.3249(3) 0.3683(2) 0.8969(3) 0.0350(19) Uani 0.50 d . 2 G U
C18A C 0.3547(3) 0.34591(19) 0.8379(3) 0.0201(7) Uani 0.50 d . 2 G U
N10A N 0.2773(3) 0.33241(18) 0.8009(3) 0.0309(7) Uani 0.50 d . 2 G U
C22A C -0.0451(7) 0.3505(3) 0.8604(5) 0.033(2) Uani 0.50 d . 2 . U
C31A C 0.7629(7) 0.2973(3) 0.6564(6) 0.033(2) Uani 0.50 d A 2 . U
C31B C 0.7158(7) 0.2908(3) 0.6566(6) 0.034(2) Uani 0.50 d A 1 . U
C32B C 0.7331(6) 0.2659(3) 0.5949(4) 0.0192(19) Uani 0.50 d A 1 . U
C32A C 0.7711(7) 0.2716(3) 0.5945(6) 0.031(2) Uani 0.50 d A 2 . U
C34B C 0.7344(9) 0.2203(4) 0.5113(7) 0.047(3) Uani 0.50 d A 1 . U
H34B H 0.7336 0.1955 0.4855 0.057 Uiso 0.50 calc A 1 R .
C34A C 0.7754(7) 0.2246(3) 0.5061(6) 0.032(2) Uani 0.50 d A 2 . U
H34A H 0.7834 0.1998 0.4809 0.038 Uiso 0.50 calc A 2 R .

loop_
_atom_site_aniso_label
_atom_site_aniso_U_11
_atom_site_aniso_U_22
_atom_site_aniso_U_33
_atom_site_aniso_U_23
_atom_site_aniso_U_13
_atom_site_aniso_U_12
Zn1 0.0359(3) 0.0486(4) 0.0221(3) 0.0022(2) 0.0000(3) 0.0129(3)
Zn2A 0.0165(5) 0.0325(5) 0.0214(5) -0.0012(4) -0.0024(5) 0.0046(4)
Zn2B 0.0221(5) 0.0343(6) 0.0259(6) -0.0035(5) -0.0005(5) -0.0050(5)
O3 0.0400(16) 0.0464(18) 0.0216(14) -0.0021(14) -0.0013(16) -0.0095(16)
O1 0.0418(19) 0.054(2) 0.0154(15) 0.0031(14) 0.0012(14) 0.0058(16)
O4 0.0455(18) 0.0513(19) 0.0238(16) -0.0044(15) -0.0051(16) -0.0031(16)
O8 0.0468(18) 0.0453(18) 0.0221(15) 0.0025(15) 0.0058(17) -0.0079(16)
O5 0.052(2) 0.058(2) 0.068(3) -0.003(2) 0.003(2) -0.0071(19)
N4 0.0376(19) 0.048(2) 0.0255(18) 0.0023(18) -0.0151(15) 0.0169(17)
O11 0.054(3) 0.0409(19) 0.045(2) 0.0055(16) 0.0116(19) 0.0127(16)
N6 0.044(2) 0.059(2) 0.0221(19) 0.0002(17) -0.0019(19) 0.016(2)
N5 0.035(2) 0.087(3) 0.023(2) 0.006(2) 0.0071(17) 0.026(2)
O10 0.124(4) 0.059(2) 0.0235(19) 0.0024(18) 0.015(3) -0.021(3)
O6 0.058(2) 0.0476(18) 0.0271(16) 0.0014(16) -0.0001(18) 0.0049(16)
N2 0.047(2) 0.051(2) 0.043(2) 0.010(2) -0.018(2) 0.000(2)
C26 0.0257(19) 0.040(2) 0.017(2) -0.0079(16) 0.0033(19) 0.0059(18)
C30 0.032(2) 0.049(2) 0.029(2) 0.008(2) -0.004(2) -0.0188(19)
C35 0.019(2) 0.043(2) 0.037(2) -0.019(2) 0.001(2) 0.0022(19)
C11 0.039(3) 0.071(3) 0.024(2) -0.004(2) -0.011(2) 0.018(3)
C29 0.0151(19) 0.043(2) 0.036(3) 0.014(2) -0.0043(19) 0.0012(18)
C4 0.042(3) 0.050(3) 0.041(3) -0.009(2) -0.021(2) 0.015(2)
C1 0.044(3) 0.056(3) 0.033(2) 0.005(2) -0.022(2) 0.015(2)
O2 0.183(5) 0.048(2) 0.035(2) 0.006(2) 0.010(3) 0.032(3)
C9 0.029(2) 0.054(2) 0.027(2) 0.001(2) -0.001(2) 0.016(2)
C8 0.033(2) 0.053(3) 0.026(2) -0.005(2) -0.010(2) 0.012(2)
C12 0.046(3) 0.062(3) 0.030(3) 0.007(2) -0.008(2) 0.004(3)
C25 0.038(2) 0.058(3) 0.023(2) -0.007(2) 0.001(2) 0.016(2)
C5 0.070(4) 0.049(3) 0.042(3) 0.001(2) -0.010(3) 0.012(3)
O9 0.1165(9) 0.1143(9) 0.1139(10) 0.0001(7) 0.0004(7) -0.0008(7)
C3 0.036(2) 0.039(2) 0.034(2) -0.0012(19) -0.007(2) 0.020(2)
N3 0.041(2) 0.054(2) 0.049(3) 0.009(2) -0.016(2) 0.007(2)
C2 0.047(3) 0.043(2) 0.039(3) 0.011(2) 0.000(3) 0.001(2)
C27 0.051(3) 0.049(3) 0.027(2) -0.005(2) -0.001(2) -0.012(2)
C28 0.048(3) 0.050(3) 0.041(3) 0.013(2) -0.007(3) -0.010(3)
N12A 0.022(3) 0.030(3) 0.038(4) -0.006(3) -0.002(3) 0.007(3)
O7A 0.049(4) 0.050(4) 0.007(3) 0.000(3) 0.009(3) 0.009(3)
C10 0.052(3) 0.067(3) 0.049(3) 0.006(3) -0.023(3) 0.024(3)
O7B 0.022(3) 0.027(3) 0.032(3) -0.004(3) 0.003(3) -0.003(2)
C36 0.161(6) 0.050(3) 0.024(3) -0.006(3) -0.004(4) -0.048(4)
O12B 0.027(3) 0.034(3) 0.045(4) -0.006(3) 0.000(3) -0.010(3)
N11A 0.0264(16) 0.0281(16) 0.0274(17) 0.0002(13) 0.0017(13) -0.0007(13)
N10B 0.025(3) 0.029(3) 0.022(3) -0.016(3) 0.012(3) -0.002(2)
C19B 0.020(3) 0.015(3) 0.019(3) 0.001(3) 0.003(3) 0.010(3)
N9B 0.026(3) 0.041(3) 0.034(4) -0.024(3) -0.002(3) -0.001(3)
N8B 0.037(4) 0.039(4) 0.037(4) -0.009(3) -0.002(4) 0.008(3)
C18B 0.015(3) 0.023(4) 0.034(4) -0.005(3) 0.004(3) 0.002(3)
O12A 0.029(3) 0.014(3) 0.060(5) -0.001(3) -0.006(3) 0.008(2)
C21A 0.020(3) 0.038(4) 0.034(4) -0.002(3) -0.012(3) 0.001(3)
C33A 0.034(4) 0.025(4) 0.018(3) 0.007(3) -0.001(3) 0.004(3)
N1 0.048(2) 0.0380(17) 0.0219(19) 0.0043(16) -0.0038(19) 0.0173(18)
C33B 0.058(5) 0.037(4) 0.037(5) -0.004(4) 0.001(4) -0.007(4)
N11B 0.015(3) 0.055(4) 0.026(4) 0.000(3) 0.004(3) 0.000(3)
C20B 0.017(3) 0.037(4) 0.021(3) -0.008(3) -0.001(3) 0.004(3)
C24B 0.0201(9) 0.0206(9) 0.0203(10) 0.0000(7) -0.0002(7) 0.0005(7)
C23B 0.038(4) 0.045(4) 0.047(5) 0.003(4) -0.010(4) 0.004(4)
N12B 0.022(3) 0.020(3) 0.026(3) -0.005(2) 0.008(3) 0.001(3)
C22B 0.030(4) 0.033(4) 0.037(4) -0.010(3) 0.001(4) -0.001(3)
C21B 0.0423(9) 0.0424(10) 0.0426(10) -0.0001(7) 0.0000(7) -0.0001(7)
N7A 0.008(2) 0.020(3) 0.018(3) -0.002(2) 0.002(2) 0.000(2)
C17A 0.040(5) 0.048(5) 0.044(5) -0.008(4) -0.004(4) -0.002(4)
C16A 0.0261(16) 0.0263(16) 0.0246(17) -0.0003(13) -0.0024(13) -0.0001(13)
C15A 0.026(4) 0.031(4) 0.042(4) 0.005(3) 0.001(4) -0.011(3)
C14A 0.021(4) 0.037(4) 0.039(4) -0.002(3) 0.008(4) 0.014(3)
C13A 0.041(4) 0.034(4) 0.030(4) -0.003(3) -0.012(4) -0.009(4)
N7B 0.040(4) 0.043(4) 0.036(4) 0.002(3) -0.005(4) 0.000(4)
C17B 0.0310(9) 0.0317(9) 0.0312(10) 0.0001(7) -0.0006(7) 0.0002(7)
C16B 0.037(4) 0.039(4) 0.032(4) -0.006(3) 0.011(4) -0.003(4)
C15B 0.0267(9) 0.0266(9) 0.0266(10) -0.0003(7) 0.0004(7) 0.0003(7)
C14B 0.030(4) 0.036(4) 0.024(4) -0.001(3) -0.005(4) -0.004(3)
C13B 0.031(5) 0.044(5) 0.051(5) -0.006(4) -0.002(4) 0.008(4)
C7 0.0381(9) 0.0382(9) 0.0379(9) 0.0011(7) -0.0018(7) 0.0010(7)
C6 0.038(2) 0.036(2) 0.028(2) 0.0045(18) -0.008(2) 0.009(2)
C23A 0.032(4) 0.052(5) 0.044(5) -0.002(4) -0.007(4) 0.010(4)
C24A 0.0381(9) 0.0382(9) 0.0381(10) -0.0008(7) -0.0005(7) -0.0002(7)
C20A 0.064(6) 0.059(6) 0.051(6) -0.010(5) 0.002(5) -0.003(5)
C19A 0.037(4) 0.025(4) 0.029(4) -0.001(3) 0.010(4) 0.012(3)
N9A 0.026(4) 0.056(5) 0.051(5) -0.016(4) -0.002(4) 0.000(3)
N8A 0.024(3) 0.047(4) 0.034(4) -0.001(3) 0.005(3) 0.000(3)
C18A 0.0201(9) 0.0201(9) 0.0203(10) -0.0001(7) -0.0003(7) -0.0005(7)
N10A 0.0308(9) 0.0310(9) 0.0307(10) -0.0003(7) -0.0007(7) -0.0005(7)
C22A 0.028(4) 0.035(4) 0.036(4) -0.014(3) -0.005(4) 0.003(4)
C31A 0.029(4) 0.038(4) 0.032(4) 0.013(4) 0.006(4) 0.011(3)
C31B 0.031(4) 0.046(4) 0.025(4) 0.006(4) -0.011(4) 0.002(4)
C32B 0.024(4) 0.021(4) 0.013(3) -0.003(3) -0.004(3) 0.001(3)
C32A 0.023(4) 0.035(4) 0.036(5) 0.005(4) -0.008(4) -0.001(4)
C34B 0.048(5) 0.049(5) 0.044(5) -0.010(4) 0.010(5) -0.001(4)
C34A 0.032(4) 0.030(4) 0.034(5) 0.003(3) 0.009(4) 0.007(4)

loop_
_atom_type_symbol
_atom_type_description
_atom_type_scat_dispersion_real
_atom_type_scat_dispersion_imag
_atom_type_scat_source
C C 0.0181 0.0091 'International Tables Vol C Tables 4.2.6.8 and 6.1.1.4'
H H 0.0000 0.0000 'International Tables Vol C Tables 4.2.6.8 and 6.1.1.4'
N N 0.0311 0.0180 'International Tables Vol C Tables 4.2.6.8 and 6.1.1.4'
O O 0.0492 0.0322 'International Tables Vol C Tables 4.2.6.8 and 6.1.1.4'
Zn Zn -1.5491 0.6778 'International Tables Vol C Tables 4.2.6.8 and 6.1.1.4'

loop_
_geom_angle_atom_site_label_1
_geom_angle_atom_site_label_2
_geom_angle_atom_site_label_3
_geom_angle
_geom_angle_site_symmetry_1
_geom_angle_site_symmetry_3
O1 Zn1 O4 82.67(13) . 8_645
O1 Zn1 O5 140.96(14) . 8_645
O1 Zn1 O11 118.28(14) . .
O1 Zn1 N6 96.13(14) . 1_655
O1 Zn1 C30 112.91(14) . 8_645
O1 Zn1 N1 97.29(14) . .
O4 Zn1 C30 30.25(13) 8_645 8_645
O5 Zn1 O4 58.32(13) 8_645 8_645
O5 Zn1 C30 28.07(15) 8_645 8_645
O5 Zn1 N1 82.78(14) 8_645 .
O11 Zn1 O4 158.91(13) . 8_645
O11 Zn1 O5 100.76(14) . 8_645
O11 Zn1 N6 83.24(16) . 1_655
O11 Zn1 C30 128.77(15) . 8_645
O11 Zn1 N1 88.23(15) . .
N6 Zn1 O4 97.67(14) 1_655 8_645
N6 Zn1 O5 88.35(13) 1_655 8_645
N6 Zn1 C30 93.51(14) 1_655 8_645
N6 Zn1 N1 166.35(15) 1_655 .
N1 Zn1 O4 86.51(14) . 8_645
N1 Zn1 C30 83.53(14) . 8_645
N12A Zn2A O9 94.4(3) 1_655 8_645
N12A Zn2A N7A 166.0(2) 1_655 .
O7A Zn2A O9 137.6(3) . 8_645
O7A Zn2A N12A 94.6(3) . 1_655
O7A Zn2A O12A 116.2(3) . .
O7A Zn2A N7A 99.2(2) . .
O12A Zn2A O9 106.0(3) . 8_645
O12A Zn2A N12A 83.2(3) . 1_655
O12A Zn2A N7A 88.7(2) . .
N7A Zn2A O9 76.9(3) . 8_645
O10 Zn2B C36 30.38(16) 8_645 8_645
O9 Zn2B O10 57.6(2) 8_645 8_645
O9 Zn2B C36 28.0(2) 8_645 8_645
O7B Zn2B O10 84.1(2) . 8_645
O7B Zn2B O9 139.8(3) . 8_645
O7B Zn2B C36 114.4(2) . 8_645
O7B Zn2B O12B 118.9(3) . .
O7B Zn2B N12B 94.8(7) . 1_655
O7B Zn2B N7B 97.2(2) . .
O12B Zn2B O10 154.8(2) . 8_645
O12B Zn2B O9 97.6(3) . 8_645
O12B Zn2B C36 125.4(2) . 8_645
O12B Zn2B N12B 88.5(7) . 1_655
O12B Zn2B N7B 83.2(2) . .
N12B Zn2B O10 78.8(7) 1_655 8_645
N12B Zn2B O9 68.3(8) 1_655 8_645
N12B Zn2B C36 76.1(8) 1_655 8_645
N7B Zn2B O10 105.3(2) . 8_645
N7B Zn2B O9 103.7(3) . 8_645
N7B Zn2B C36 101.4(3) . 8_645
N7B Zn2B N12B 167.6(7) . 1_655
C26 O3 C29 107.4(4) . .
C25 O1 Zn1 113.3(3) . .
C30 O4 Zn1 81.7(3) . 8_644
C35 O8 C32B 105.2(5) . .
C32A O8 C35 110.6(6) . .
C32A O8 C32B 25.7(5) . .
C30 O5 Zn1 95.3(4) . 8_644
N5 N4 C7 129.9(4) . .
N5 N4 C6 123.8(4) . .
C6 N4 C7 106.1(4) . .
Zn1 O11 H11E 112.1 . .
Zn1 O11 H11F 111.3 . .
H11E O11 H11F 102.4 . .
C11 N6 Zn1 124.2(3) . 1_455
C10 N6 Zn1 117.4(4) . 1_455
C10 N6 C11 118.2(5) . .
N4 N5 H5A 131.7(11) . .
N4 N5 H5B 149.2(12) . .
H5A N5 H5B 79.0(13) . .
C36 O10 Zn2B 84.2(3) . 8_644
C31A O6 C31B 33.1(6) . .
C6 N2 N3 107.5(4) . .
O3 C26 C25 115.0(4) . .
O3 C26 C27 108.7(4) . .
C27 C26 C25 136.3(5) . .
O4 C30 Zn1 68.1(3) . 8_644
O4 C30 C29 116.7(4) . .
O5 C30 Zn1 56.6(3) . 8_644
O5 C30 O4 124.6(5) . .
O5 C30 C29 118.6(5) . .
C29 C30 Zn1 173.9(3) . 8_644
O8 C35 C36 113.7(4) . .
O8 C35 C34B 109.5(6) . .
C34B C35 C36 134.4(7) . .
C34A C35 O8 112.3(6) . .
C34A C35 C36 132.2(7) . .
C34A C35 C34B 26.6(6) . .
N6 C11 H11 119.2 . .
N6 C11 C12 121.7(5) . .
C12 C11 H11 119.2 . .
O3 C29 C30 114.0(4) . .
C28 C29 O3 110.4(4) . .
C28 C29 C30 135.6(5) . .
C5 C4 H4 120.9 . .
C5 C4 C3 118.2(5) . .
C3 C4 H4 120.9 . .
C2 C1 H1 118.5 . .
N1 C1 H1 118.5 . .
N1 C1 C2 123.0(5) . .
C8 C9 H9 120.1 . .
C8 C9 C10 119.8(5) . .
C10 C9 H9 120.1 . .
C9 C8 C7 116.3(4) . .
C12 C8 C9 118.6(5) . .
C12 C8 C7 125.1(5) . .
C11 C12 H12 119.9 . .
C8 C12 C11 120.3(5) . .
C8 C12 H12 119.9 . .
O1 C25 C26 117.2(4) . .
O2 C25 O1 124.3(5) . .
O2 C25 C26 118.5(5) . .
C4 C5 H5 117.7 . .
N1 C5 C4 124.6(5) . .
N1 C5 H5 117.7 . .
Zn2A O9 Zn2B 28.59(11) 8_644 8_644
C36 O9 Zn2A 99.0(5) . 8_644
C36 O9 Zn2B 89.9(5) . 8_644
C4 C3 C2 119.3(5) . .
C4 C3 C6 123.4(4) . .
C2 C3 C6 117.3(4) . .
C7 N3 N2 105.6(4) . .
C1 C2 H2 120.9 . .
C3 C2 C1 118.3(5) . .
C3 C2 H2 120.9 . .
C26 C27 H27 126.4 . .
C26 C27 C28 107.3(5) . .
C28 C27 H27 126.4 . .
C29 C28 C27 106.0(5) . .
C29 C28 H28 127.0 . .
C27 C28 H28 127.0 . .
C23A N12A Zn2A 124.5(7) . 1_455
C23A N12A C22A 117.3(8) . .
C22A N12A Zn2A 118.2(6) . 1_455
C31A O7A Zn2A 113.0(6) . .
N6 C10 C9 121.5(5) . .
N6 C10 H10 119.2 . .
C9 C10 H10 119.2 . .
C31B O7B Zn2B 113.5(6) . .
O10 C36 Zn2B 65.4(3) . 8_644
O10 C36 C35 117.6(5) . .
C35 C36 Zn2B 165.0(7) . 8_644
O9 C36 Zn2B 62.1(5) . 8_644
O9 C36 O10 124.5(7) . .
O9 C36 C35 117.8(6) . .
H11A N11A H11B 120.0 . .
N10A N11A H11A 120.0 . .
N10A N11A H11B 120.0 . .
C19B N10B C18B 108.0 . .
N11B N10B C19B 124.9(4) . .
N11B N10B C18B 127.1(4) . .
N10B C19B N9B 108.0 . .
C20B C19B N10B 129.8(3) . .
C20B C19B N9B 122.2(3) . .
N8B N9B C19B 108.0 . .
N9B N8B C18B 108.0 . .
N10B C18B N8B 108.0 . .
N10B C18B C15B 130.4(4) . .
N8B C18B C15B 121.2(4) . .
Zn2A O12A H12A 107.2 . .
Zn2A O12A H12B 102.1 . .
Zn2A O12A H12C 113.1 . .
Zn2A O12A H12D 113.6 . .
H12C O12A H12D 100.5 . .
C20A C21A H21A 119.9 . .
C20A C21A C22A 120.2(10) . .
C22A C21A H21A 119.9 . .
C32A C33A H33A 124.5 . .
C32A C33A C34A 111.0(9) . .
C34A C33A H33A 124.5 . .
C1 N1 Zn1 115.6(3) . .
C5 N1 Zn1 127.7(4) . .
C5 N1 C1 116.7(5) . .
C32B C33B H33B 127.5 . .
C34B C33B H33B 127.5 . .
C34B C33B C32B 105.0(10) . .
N10B N11B H11C 120.0 . .
N10B N11B H11D 120.0 . .
H11C N11B H11D 120.0 . .
C24B C20B C19B 123.1(3) . .
C24B C20B C21B 120.0 . .
C21B C20B C19B 116.8(3) . .
C20B C24B H24B 120.0 . .
C23B C24B C20B 120.0 . .
C23B C24B H24B 120.0 . .
C24B C23B H23B 120.0 . .
C24B C23B N12B 120.0 . .
N12B C23B H23B 120.0 . .
C23B N12B Zn2B 126.0(2) . 1_455
C23B N12B C22B 120.0 . .
C22B N12B Zn2B 114.0(2) . 1_455
N12B C22B H22B 120.0 . .
C21B C22B N12B 120.0 . .
C21B C22B H22B 120.0 . .
C20B C21B H21B 120.0 . .
C22B C21B C20B 120.0 . .
C22B C21B H21B 120.0 . .
C17A N7A Zn2A 124.83(19) . .
C17A N7A C13A 120.0 . .
C13A N7A Zn2A 115.11(18) . .
N7A C17A H17A 120.0 . .
N7A C17A C16A 120.0 . .
C16A C17A H17A 120.0 . .
C17A C16A H16A 120.0 . .
C17A C16A C15A 120.0 . .
C15A C16A H16A 120.0 . .
C16A C15A C18A 121.9(4) . .
C14A C15A C16A 120.0 . .
C14A C15A C18A 117.9(4) . .
C15A C14A H14A 120.0 . .
C13A C14A C15A 120.0 . .
C13A C14A H14A 120.0 . .
N7A C13A H13A 120.0 . .
C14A C13A N7A 120.0 . .
C14A C13A H13A 120.0 . .
C17B N7B Zn2B 123.1(2) . .
C17B N7B C13B 120.0 . .
C13B N7B Zn2B 116.8(2) . .
N7B C17B H17B 120.0 . .
N7B C17B C16B 120.0 . .
C16B C17B H17B 120.0 . .
C17B C16B H16B 120.0 . .
C17B C16B C15B 120.0 . .
C15B C16B H16B 120.0 . .
C16B C15B C18B 123.2(4) . .
C14B C15B C18B 116.8(4) . .
C14B C15B C16B 120.0 . .
C15B C14B H14B 120.0 . .
C13B C14B C15B 120.0 . .
C13B C14B H14B 120.0 . .
N7B C13B H13B 120.0 . .
C14B C13B N7B 120.0 . .
C14B C13B H13B 120.0 . .
N4 C7 C8 128.4(5) . .
N3 C7 N4 110.6(4) . .
N3 C7 C8 120.8(5) . .
N4 C6 C3 128.5(4) . .
N2 C6 N4 110.1(4) . .
N2 C6 C3 121.3(4) . .
N12A C23A C24A 121.3(10) . .
C23A C24A H24A 120.4 . .
C20A C24A C23A 119.1(11) . .
C20A C24A H24A 120.5 . .
C21A C20A C24A 121.1(13) . .
C21A C20A C19A 115.4(11) . .
C24A C20A C19A 123.5(12) . .
N9A C19A C20A 121.9(6) . .
N9A C19A N10A 108.0 . .
N10A C19A C20A 129.8(6) . .
C19A N9A N8A 108.0 . .
N9A N8A C18A 108.0 . .
N8A C18A C15A 122.0(4) . .
N10A C18A C15A 130.0(4) . .
N10A C18A N8A 108.0 . .
N11A N10A C19A 130.1(4) . .
N11A N10A C18A 121.8(4) . .
C18A N10A C19A 108.0 . .
C21A C22A N12A 120.9(9) . .
O6 C31A O7A 127.6(9) . .
O6 C31A C32A 116.8(9) . .
O7A C31A C32A 115.1(8) . .
O6 C31B C32B 115.3(8) . .
O7B C31B O6 125.2(9) . .
O7B C31B C32B 118.3(8) . .
O8 C32B C33B 111.2(8) . .
O8 C32B C31B 114.4(7) . .
C33B C32B C31B 132.7(9) . .
O8 C32A C33A 104.4(9) . .
O8 C32A C31A 117.2(8) . .
C33A C32A C31A 137.8(10) . .
C35 C34B H34B 125.7 . .
C33B C34B C35 108.7(10) . .
C33B C34B H34B 125.7 . .
C35 C34A C33A 101.6(8) . .
C35 C34A H34A 129.2 . .
C33A C34A H34A 129.2 . .

loop_
_geom_bond_atom_site_label_1
_geom_bond_atom_site_label_2
_geom_bond_distance
_geom_bond_site_symmetry_2
Zn1 O1 2.061(3) .
Zn1 O4 2.402(3) 8_645
Zn1 O5 2.148(5) 8_645
Zn1 O11 2.101(3) .
Zn1 N6 2.144(4) 1_655
Zn1 C30 2.563(5) 8_645
Zn1 N1 2.157(4) .
Zn2A O9 2.199(8) 8_645
Zn2A N12A 2.119(7) 1_655
Zn2A O7A 2.067(6) .
Zn2A O12A 2.073(6) .
Zn2A N7A 2.165(3) .
Zn2B O10 2.354(4) 8_645
Zn2B O9 2.275(8) 8_645
Zn2B O7B 2.047(6) .
Zn2B C36 2.575(7) 8_645
Zn2B O12B 2.122(6) .
Zn2B N12B 2.155(5) 1_655
Zn2B N7B 2.136(4) .
O3 C26 1.349(5) .
O3 C29 1.358(6) .
O1 C25 1.264(6) .
O4 Zn1 2.402(3) 8_644
O4 C30 1.305(6) .
O8 C35 1.359(5) .
O8 C32B 1.362(9) .
O8 C32A 1.286(11) .
O5 Zn1 2.148(5) 8_644
O5 C30 1.211(6) .
N4 N5 1.358(6) .
N4 C7 1.394(6) .
N4 C6 1.390(6) .
O11 H11E 0.8871 .
O11 H11F 0.8837 .
N6 Zn1 2.144(4) 1_455
N6 C11 1.365(7) .
N6 C10 1.344(7) .
N5 H5A 0.848(11) .
N5 H5B 0.857(12) .
O10 Zn2B 2.354(4) 8_644
O10 C36 1.309(7) .
O6 C31A 1.207(10) .
O6 C31B 1.321(10) .
N2 N3 1.447(7) .
N2 C6 1.361(6) .
C26 C25 1.442(7) .
C26 C27 1.372(7) .
C30 Zn1 2.563(5) 8_644
C30 C29 1.496(7) .
C35 C36 1.480(8) .
C35 C34B 1.412(13) .
C35 C34A 1.259(11) .
C11 H11 0.9500 .
C11 C12 1.402(7) .
C29 C28 1.349(8) .
C4 H4 0.9500 .
C4 C5 1.377(8) .
C4 C3 1.391(7) .
C1 H1 0.9500 .
C1 C2 1.400(8) .
C1 N1 1.360(6) .
O2 C25 1.220(7) .
C9 H9 0.9500 .
C9 C8 1.382(7) .
C9 C10 1.416(7) .
C8 C12 1.361(7) .
C8 C7 1.468(7) .
C12 H12 0.9500 .
C5 H5 0.9500 .
C5 N1 1.349(7) .
O9 Zn2A 2.199(8) 8_644
O9 Zn2B 2.275(8) 8_644
O9 C36 1.210(8) .
C3 C2 1.399(7) .
C3 C6 1.458(7) .
N3 C7 1.373(7) .
C2 H2 0.9500 .
C27 H27 0.9500 .
C27 C28 1.402(8) .
C28 H28 0.9500 .
N12A Zn2A 2.119(7) 1_455
N12A C23A 1.319(13) .
N12A C22A 1.443(12) .
O7A C31A 1.244(12) .
C10 H10 0.9500 .
O7B C31B 1.262(12) .
C36 Zn2B 2.575(7) 8_644
O12B H12A 1.0410 .
O12B H12B 1.0444 .
O12B H12D 0.9511 .
N11A H11A 0.8800 .
N11A H11B 0.8800 .
N11A N10A 1.349(9) .
N10B C19B 1.4200 .
N10B C18B 1.4200 .
N10B N11B 1.339(9) .
C19B N9B 1.4200 .
C19B C20B 1.420(6) .
N9B N8B 1.4200 .
N8B C18B 1.4200 .
C18B C15B 1.479(6) .
O12A H12A 1.1329 .
O12A H12B 1.2196 .
O12A H12C 0.9184 .
O12A H12D 0.9154 .
C21A H21A 0.9500 .
C21A C20A 1.342(17) .
C21A C22A 1.394(13) .
C33A H33A 0.9500 .
C33A C32A 1.334(14) .
C33A C34A 1.443(14) .
C33B H33B 0.9500 .
C33B C32B 1.417(13) .
C33B C34B 1.341(17) .
N11B H11C 0.8800 .
N11B H11D 0.8800 .
C20B C24B 1.3900 .
C20B C21B 1.3900 .
C24B H24B 0.9500 .
C24B C23B 1.3900 .
C23B H23B 0.9500 .
C23B N12B 1.3900 .
N12B Zn2B 2.155(4) 1_455
N12B C22B 1.3900 .
C22B H22B 0.9500 .
C22B C21B 1.3900 .
C21B H21B 0.9500 .
N7A C17A 1.3900 .
N7A C13A 1.3900 .
C17A H17A 0.9500 .
C17A C16A 1.3900 .
C16A H16A 0.9500 .
C16A C15A 1.3900 .
C15A C14A 1.3900 .
C15A C18A 1.445(5) .
C14A H14A 0.9500 .
C14A C13A 1.3900 .
C13A H13A 0.9500 .
N7B C17B 1.3900 .
N7B C13B 1.3900 .
C17B H17B 0.9500 .
C17B C16B 1.3900 .
C16B H16B 0.9500 .
C16B C15B 1.3900 .
C15B C14B 1.3900 .
C14B H14B 0.9500 .
C14B C13B 1.3900 .
C13B H13B 0.9500 .
C23A C24A 1.465(14) .
C24A H24A 0.9500 .
C24A C20A 1.354(18) .
C20A C19A 1.443(17) .
C19A N9A 1.4200 .
C19A N10A 1.4200 .
N9A N8A 1.4200 .
N8A C18A 1.4200 .
C18A N10A 1.4200 .
C31A C32A 1.462(15) .
C31B C32B 1.464(13) .
C34B H34B 0.9500 .
C34A H34A 0.9500 .
